data_1513649
loop_
_publ_author_name
'Hasegawa, Yasuharu'
'Kehr, Gerald'
'Ehrlich, Stephan'
'Grimme, Stefan'
'Daniliuc, Constantin G.'
'Erker, Gerhard'

_publ_section_title
;
 The frustrated Lewis pair pathway to methylene phosphonium systems
;
_journal_issue 2
_journal_name_full 'Chemical Science'
_journal_page_first 797
_journal_paper_doi 10.1039/c3sc52327f
_journal_volume 5
_journal_year 2014
_chemical_formula_sum 'C34 H38 B F10 P'
_chemical_formula_weight 678.42
_chemical_name_systematic
; 
 ? 
;
_space_group_IT_number 14
_symmetry_cell_setting monoclinic
_symmetry_space_group_name_Hall '-P 2yn'
_symmetry_space_group_name_H-M 'P 1 21/n 1'
_atom_sites_solution_hydrogens geom
_atom_sites_solution_primary direct
_atom_sites_solution_secondary difmap
_audit_creation_method SHELXL-97
_cell_angle_alpha 90.00
_cell_angle_beta 106.201(2)
_cell_angle_gamma 90.00
_cell_formula_units_Z 4
_cell_length_a 10.7438(4)
_cell_length_b 17.8343(5)
_cell_length_c 18.5450(5)
_cell_measurement_reflns_used 5619
_cell_measurement_temperature 223(2)
_cell_measurement_theta_max 68.25
_cell_measurement_theta_min 0.88
_cell_volume 3412.26(19)
_computing_cell_refinement 'Collect (Nonius B.V., 1998)'
_computing_data_collection 'Collect (Nonius B.V., 1998)'
_computing_data_reduction 'Denzo-SMN (Otwinowski & Minor, 1997)'
_computing_molecular_graphics 'XP (BrukerAXS, 2000)'
_computing_publication_material 'SHELXL-97 (Sheldrick, 1997)'
_computing_structure_refinement 'SHELXL-97 (Sheldrick, 1997)'
_computing_structure_solution 'SHELXS-97 (Sheldrick, 1990)'
_diffrn_ambient_temperature 223(2)
_diffrn_measured_fraction_theta_full 0.968
_diffrn_measured_fraction_theta_max 0.968
_diffrn_measurement_device_type 'Nonius KappaCCD APEXII'
_diffrn_measurement_method '\w and \f scans'
_diffrn_radiation_monochromator graphite
_diffrn_radiation_source 'fine-focus sealed tube'
_diffrn_radiation_type CuK\a
_diffrn_radiation_wavelength 1.54178
_diffrn_reflns_av_R_equivalents 0.040
_diffrn_reflns_av_sigmaI/netI 0.0251
_diffrn_reflns_limit_h_max 12
_diffrn_reflns_limit_h_min 0
_diffrn_reflns_limit_k_max 20
_diffrn_reflns_limit_k_min 0
_diffrn_reflns_limit_l_max 21
_diffrn_reflns_limit_l_min -22
_diffrn_reflns_number 23360
_diffrn_reflns_theta_full 66.92
_diffrn_reflns_theta_max 66.92
_diffrn_reflns_theta_min 4.31
_exptl_absorpt_coefficient_mu 1.405
_exptl_absorpt_correction_T_max 0.8495
_exptl_absorpt_correction_T_min 0.7203
_exptl_absorpt_correction_type multi-scan
_exptl_absorpt_process_details 'Denzo (Otwinowski, Borek, Majewski & Minor, 2003)'
_exptl_crystal_colour colourless
_exptl_crystal_density_diffrn 1.321
_exptl_crystal_density_method 'not measured'
_exptl_crystal_description prism
_exptl_crystal_F_000 1408
_exptl_crystal_size_max 0.25
_exptl_crystal_size_mid 0.17
_exptl_crystal_size_min 0.12
_refine_diff_density_max 0.254
_refine_diff_density_min -0.431
_refine_diff_density_rms 0.036
_refine_ls_extinction_method none
_refine_ls_goodness_of_fit_ref 1.027
_refine_ls_hydrogen_treatment mixed
_refine_ls_matrix_type full
_refine_ls_number_parameters 492
_refine_ls_number_reflns 5881
_refine_ls_number_restraints 153
_refine_ls_restrained_S_all 1.158
_refine_ls_R_factor_all 0.0710
_refine_ls_R_factor_gt 0.0611
_refine_ls_shift/su_max 0.000
_refine_ls_shift/su_mean 0.000
_refine_ls_structure_factor_coef Fsqd
_refine_ls_weighting_details 'calc w=1/[\s^2^(Fo^2^)+(0.0728P)^2^+1.7672P] where P=(Fo^2^+2Fc^2^)/3'
_refine_ls_weighting_scheme calc
_refine_ls_wR_factor_gt 0.1550
_refine_ls_wR_factor_ref 0.1644
_reflns_number_gt 4915
_reflns_number_total 5881
_reflns_threshold_expression >2sigma(I)
_cod_data_source_file c3sc52327f.txt
_cod_data_source_block erk6852
_cod_original_cell_volume 3412.26(18)
_cod_original_sg_symbol_H-M P21/n
_cod_database_code 1513649

loop_
_symmetry_equiv_pos_as_xyz
'x, y, z'
'-x+1/2, y+1/2, -z+1/2'
'-x, -y, -z'
'x-1/2, -y-1/2, z-1/2'

loop_
_atom_site_label
_atom_site_type_symbol
_atom_site_fract_x
_atom_site_fract_y
_atom_site_fract_z
_atom_site_U_iso_or_equiv
_atom_site_adp_type
_atom_site_occupancy
_atom_site_symmetry_multiplicity
_atom_site_calc_flag
_atom_site_refinement_flags
_atom_site_disorder_assembly
_atom_site_disorder_group
P1 P -0.10077(9) -0.45255(5) 0.29898(5) 0.0731(3) Uani 1 1 d D . .
H01 H -0.023(3) -0.3902(17) 0.3255(16) 0.077(9) Uiso 1 1 d . . .
C3 C -0.2428(6) -0.4228(4) 0.3162(4) 0.0747(18) Uani 0.651(10) 1 d PDU A 1
H3 H -0.2484 -0.4238 0.3659 0.090 Uiso 0.651(10) 1 calc PR A 1
C4 C -0.3408(7) -0.3996(5) 0.2645(4) 0.096(2) Uani 0.651(10) 1 d PDU A 1
H4A H -0.3375 -0.3981 0.2144 0.115 Uiso 0.651(10) 1 calc PR A 1
H4B H -0.4160 -0.3840 0.2766 0.115 Uiso 0.651(10) 1 calc PR A 1
C3A C -0.2826(12) -0.4305(8) 0.2774(7) 0.079(3) Uani 0.349(10) 1 d PDU A 2
H3A H -0.3315 -0.4227 0.2274 0.094 Uiso 0.349(10) 1 calc PR A 2
C4A C -0.3402(10) -0.4262(7) 0.3316(6) 0.093(4) Uani 0.349(10) 1 d PD A 2
H4A1 H -0.2921 -0.4339 0.3818 0.112 Uiso 0.349(10) 1 calc PR A 2
H4A2 H -0.4292 -0.4153 0.3199 0.112 Uiso 0.349(10) 1 calc PR A 2
B1 B 0.1901(3) -0.5810(2) 0.44774(18) 0.0671(8) Uani 1 1 d . A .
H02 H 0.181(3) -0.5516(15) 0.5037(16) 0.068(8) Uiso 1 1 d . . .
C1 C -0.0272(3) -0.52075(19) 0.36950(17) 0.0760(8) Uani 1 1 d . A .
H1A H -0.0380 -0.5050 0.4180 0.091 Uiso 1 1 calc R . .
H1B H -0.0707 -0.5692 0.3564 0.091 Uiso 1 1 calc R . .
C2 C 0.1169(3) -0.52925(18) 0.37588(16) 0.0711(8) Uani 1 1 d . . .
H2A H 0.1574 -0.4796 0.3811 0.085 Uiso 1 1 calc R A .
H2B H 0.1271 -0.5521 0.3298 0.085 Uiso 1 1 calc R . .
C11 C -0.0668(2) -0.47391(14) 0.21120(14) 0.0548(6) Uani 1 1 d . A .
C12 C 0.0188(2) -0.42201(13) 0.19118(14) 0.0538(6) Uani 1 1 d . . .
C13 C 0.1089(3) -0.45076(14) 0.15744(14) 0.0552(6) Uani 1 1 d . A .
H13 H 0.1697 -0.4177 0.1469 0.066 Uiso 1 1 calc R . .
C14 C 0.1139(3) -0.52546(14) 0.13851(13) 0.0551(6) Uani 1 1 d . . .
C15 C 0.0149(3) -0.57088(14) 0.14723(14) 0.0583(6) Uani 1 1 d . A .
H15 H 0.0095 -0.6200 0.1282 0.070 Uiso 1 1 calc R . .
C16 C -0.0769(2) -0.54830(14) 0.18245(15) 0.0568(6) Uani 1 1 d . . .
C17 C 0.0189(3) -0.33531(15) 0.20081(17) 0.0703(8) Uani 1 1 d . A .
C18 C 0.0395(4) -0.29867(18) 0.1291(2) 0.0912(11) Uani 1 1 d . . .
H18A H -0.0272 -0.3160 0.0854 0.137 Uiso 1 1 calc R A .
H18B H 0.1240 -0.3126 0.1242 0.137 Uiso 1 1 calc R . .
H18C H 0.0344 -0.2446 0.1328 0.137 Uiso 1 1 calc R . .
C19 C 0.1334(5) -0.3109(2) 0.2660(2) 0.1057(13) Uani 1 1 d . . .
H19A H 0.1394 -0.2567 0.2670 0.159 Uiso 1 1 calc R A .
H19B H 0.2128 -0.3320 0.2596 0.159 Uiso 1 1 calc R . .
H19C H 0.1206 -0.3286 0.3129 0.159 Uiso 1 1 calc R . .
C20 C -0.1098(4) -0.3023(2) 0.2063(3) 0.1065(14) Uani 1 1 d . . .
H20A H -0.1086 -0.2483 0.2006 0.160 Uiso 1 1 calc R A .
H20B H -0.1219 -0.3144 0.2549 0.160 Uiso 1 1 calc R . .
H20C H -0.1805 -0.3234 0.1670 0.160 Uiso 1 1 calc R . .
C21 C 0.2210(3) -0.55661(16) 0.10716(16) 0.0661(7) Uani 1 1 d D A .
C22 C 0.1659(5) -0.5828(4) 0.0266(3) 0.106(2) Uani 0.703(6) 1 d PD A 1
H22A H 0.1243 -0.5410 -0.0043 0.159 Uiso 0.703(6) 1 calc PR A 1
H22B H 0.1028 -0.6222 0.0249 0.159 Uiso 0.703(6) 1 calc PR A 1
H22C H 0.2354 -0.6020 0.0079 0.159 Uiso 0.703(6) 1 calc PR A 1
C23 C 0.2909(5) -0.6211(3) 0.1558(3) 0.0897(17) Uani 0.703(6) 1 d PD A 1
H23A H 0.2298 -0.6611 0.1558 0.135 Uiso 0.703(6) 1 calc PR A 1
H23B H 0.3281 -0.6035 0.2067 0.135 Uiso 0.703(6) 1 calc PR A 1
H23C H 0.3594 -0.6397 0.1358 0.135 Uiso 0.703(6) 1 calc PR A 1
C24 C 0.3297(5) -0.4984(3) 0.1054(4) 0.0956(18) Uani 0.703(6) 1 d PD A 1
H24A H 0.3948 -0.5224 0.0861 0.143 Uiso 0.703(6) 1 calc PR A 1
H24B H 0.3697 -0.4801 0.1558 0.143 Uiso 0.703(6) 1 calc PR A 1
H24C H 0.2918 -0.4566 0.0732 0.143 Uiso 0.703(6) 1 calc PR A 1
C22A C 0.2158(13) -0.5143(7) 0.0383(6) 0.090(4) Uiso 0.297(6) 1 d PD A 2
H22D H 0.2412 -0.4628 0.0511 0.135 Uiso 0.297(6) 1 calc PR A 2
H22E H 0.1282 -0.5155 0.0052 0.135 Uiso 0.297(6) 1 calc PR A 2
H22F H 0.2745 -0.5368 0.0131 0.135 Uiso 0.297(6) 1 calc PR A 2
C23A C 0.1938(13) -0.6418(6) 0.0913(7) 0.089(4) Uiso 0.297(6) 1 d PD A 2
H23D H 0.1076 -0.6483 0.0575 0.133 Uiso 0.297(6) 1 calc PR A 2
H23E H 0.1996 -0.6677 0.1381 0.133 Uiso 0.297(6) 1 calc PR A 2
H23F H 0.2574 -0.6623 0.0685 0.133 Uiso 0.297(6) 1 calc PR A 2
C24A C 0.3421(11) -0.5490(8) 0.1686(7) 0.091(4) Uiso 0.297(6) 1 d PD A 2
H24D H 0.4128 -0.5721 0.1538 0.137 Uiso 0.297(6) 1 calc PR A 2
H24E H 0.3320 -0.5735 0.2133 0.137 Uiso 0.297(6) 1 calc PR A 2
H24F H 0.3609 -0.4962 0.1791 0.137 Uiso 0.297(6) 1 calc PR A 2
C25 C -0.1845(3) -0.60662(17) 0.18099(19) 0.0758(8) Uani 1 1 d D A .
C26 C -0.2442(18) -0.6213(13) 0.0967(7) 0.182(12) Uani 0.49(5) 1 d PDU A 1
H26A H -0.3097 -0.6601 0.0900 0.272 Uiso 0.49(5) 1 calc PR A 1
H26B H -0.1769 -0.6374 0.0745 0.272 Uiso 0.49(5) 1 calc PR A 1
H26C H -0.2836 -0.5755 0.0724 0.272 Uiso 0.49(5) 1 calc PR A 1
C27 C -0.123(2) -0.6792(10) 0.2194(14) 0.125(9) Uani 0.49(5) 1 d PDU A 1
H27A H -0.0755 -0.6686 0.2710 0.188 Uiso 0.49(5) 1 calc PR A 1
H27B H -0.0650 -0.6995 0.1928 0.188 Uiso 0.49(5) 1 calc PR A 1
H27C H -0.1911 -0.7154 0.2187 0.188 Uiso 0.49(5) 1 calc PR A 1
C28 C -0.2934(14) -0.5821(10) 0.2146(8) 0.086(5) Uani 0.49(5) 1 d PDU A 1
H28A H -0.3288 -0.5346 0.1926 0.130 Uiso 0.49(5) 1 calc PR A 1
H28B H -0.2589 -0.5764 0.2685 0.130 Uiso 0.49(5) 1 calc PR A 1
H28C H -0.3612 -0.6197 0.2038 0.130 Uiso 0.49(5) 1 calc PR A 1
C26A C -0.2515(14) -0.6313(9) 0.1010(6) 0.093(5) Uani 0.51(5) 1 d PDU A 2
H26D H -0.3288 -0.6597 0.1004 0.139 Uiso 0.51(5) 1 calc PR A 2
H26E H -0.1930 -0.6624 0.0825 0.139 Uiso 0.51(5) 1 calc PR A 2
H26F H -0.2754 -0.5874 0.0692 0.139 Uiso 0.51(5) 1 calc PR A 2
C27A C -0.1253(16) -0.6781(8) 0.2265(10) 0.084(5) Uani 0.51(5) 1 d PDU A 2
H27D H -0.1012 -0.6668 0.2798 0.126 Uiso 0.51(5) 1 calc PR A 2
H27E H -0.0491 -0.6937 0.2121 0.126 Uiso 0.51(5) 1 calc PR A 2
H27F H -0.1889 -0.7181 0.2158 0.126 Uiso 0.51(5) 1 calc PR A 2
C28A C -0.2901(16) -0.5776(11) 0.2150(12) 0.141(10) Uani 0.51(5) 1 d PDU A 2
H28D H -0.2531 -0.5691 0.2684 0.211 Uiso 0.51(5) 1 calc PR A 2
H28E H -0.3590 -0.6144 0.2074 0.211 Uiso 0.51(5) 1 calc PR A 2
H28F H -0.3249 -0.5309 0.1908 0.211 Uiso 0.51(5) 1 calc PR A 2
C31 C 0.1206(3) -0.66297(17) 0.44073(15) 0.0631(7) Uani 1 1 d . . .
F32 F 0.03428(19) -0.64589(13) 0.54398(10) 0.0938(6) Uani 1 1 d U . .
C32 C 0.0499(3) -0.68945(19) 0.48759(16) 0.0688(7) Uani 1 1 d . A .
F33 F -0.0707(2) -0.78173(15) 0.53075(13) 0.1116(8) Uani 1 1 d U A .
C33 C -0.0065(3) -0.7591(2) 0.48197(18) 0.0785(9) Uani 1 1 d . . .
F34 F -0.0474(2) -0.87618(12) 0.42118(15) 0.1121(7) Uani 1 1 d U . .
C34 C 0.0064(3) -0.8072(2) 0.4272(2) 0.0823(9) Uani 1 1 d . A .
F35 F 0.0880(3) -0.83097(12) 0.32372(15) 0.1158(8) Uani 1 1 d U A .
C35 C 0.0744(3) -0.78448(19) 0.3789(2) 0.0828(9) Uani 1 1 d . . .
F36 F 0.1919(2) -0.69507(11) 0.33486(11) 0.0893(6) Uani 1 1 d U . .
C36 C 0.1279(3) -0.71442(18) 0.38630(17) 0.0706(8) Uani 1 1 d . A .
C41 C 0.3459(3) -0.59451(19) 0.45848(18) 0.0756(8) Uani 1 1 d . . .
F42 F 0.3559(2) -0.67037(16) 0.56462(15) 0.1238(9) Uani 1 1 d U . .
C42 C 0.4169(4) -0.6385(2) 0.5169(2) 0.0909(10) Uani 1 1 d . A .
C43 C 0.5468(4) -0.6545(3) 0.5320(3) 0.1168(15) Uani 1 1 d . . .
F43 F 0.6067(3) -0.6974(2) 0.5908(3) 0.1853(16) Uani 1 1 d U A .
F44 F 0.7412(2) -0.6409(2) 0.4978(3) 0.1899(17) Uani 1 1 d U . .
C44 C 0.6136(5) -0.6261(3) 0.4868(4) 0.1279(19) Uani 1 1 d U A .
C45 C 0.5526(5) -0.5835(4) 0.4274(3) 0.1251(18) Uani 1 1 d U . .
F45 F 0.6154(3) -0.5563(3) 0.3802(2) 0.211(2) Uani 1 1 d U A .
F46 F 0.3668(3) -0.5236(2) 0.35506(16) 0.1553(13) Uani 1 1 d U . .
C46 C 0.4207(4) -0.5673(3) 0.4147(2) 0.1027(13) Uani 1 1 d . A .

loop_
_atom_site_aniso_label
_atom_site_aniso_U_11
_atom_site_aniso_U_22
_atom_site_aniso_U_33
_atom_site_aniso_U_23
_atom_site_aniso_U_13
_atom_site_aniso_U_12
P1 0.0894(6) 0.0691(5) 0.0720(5) 0.0096(4) 0.0412(4) 0.0189(4)
C3 0.073(4) 0.094(4) 0.058(3) 0.002(3) 0.021(3) 0.020(3)
C4 0.078(4) 0.120(6) 0.087(4) 0.011(4) 0.017(3) 0.026(4)
C3A 0.079(8) 0.099(8) 0.057(7) 0.013(7) 0.017(6) 0.035(6)
C4A 0.063(6) 0.147(10) 0.073(7) 0.005(6) 0.023(5) 0.032(6)
B1 0.074(2) 0.077(2) 0.0539(17) -0.0005(15) 0.0236(15) 0.0036(16)
C1 0.097(2) 0.0771(19) 0.0626(17) 0.0094(14) 0.0375(16) 0.0140(17)
C2 0.086(2) 0.0731(18) 0.0598(16) 0.0020(13) 0.0290(15) -0.0013(15)
C11 0.0566(14) 0.0525(13) 0.0549(14) 0.0045(11) 0.0148(11) 0.0045(11)
C12 0.0616(15) 0.0474(13) 0.0494(13) -0.0003(10) 0.0104(11) 0.0017(11)
C13 0.0621(15) 0.0501(13) 0.0533(14) 0.0015(11) 0.0161(11) -0.0013(11)
C14 0.0626(15) 0.0543(14) 0.0448(13) 0.0019(10) 0.0089(11) 0.0079(11)
C15 0.0693(16) 0.0454(13) 0.0546(14) -0.0044(11) 0.0079(12) 0.0004(12)
C16 0.0563(14) 0.0506(14) 0.0580(15) 0.0063(11) 0.0068(11) 0.0003(11)
C17 0.093(2) 0.0466(14) 0.0736(18) -0.0046(13) 0.0277(16) 0.0007(13)
C18 0.128(3) 0.0532(17) 0.101(3) 0.0125(16) 0.047(2) 0.0016(18)
C19 0.143(4) 0.072(2) 0.097(3) -0.0262(19) 0.025(2) -0.027(2)
C20 0.133(3) 0.0583(19) 0.148(4) 0.020(2) 0.074(3) 0.030(2)
C21 0.0709(17) 0.0655(16) 0.0629(16) 0.0004(13) 0.0206(13) 0.0135(13)
C22 0.095(4) 0.161(6) 0.064(3) -0.023(3) 0.026(3) 0.030(4)
C23 0.087(3) 0.088(3) 0.101(4) 0.022(3) 0.037(3) 0.035(3)
C24 0.090(3) 0.085(3) 0.132(5) -0.003(3) 0.064(3) 0.002(3)
C25 0.0654(18) 0.0622(17) 0.094(2) 0.0062(15) 0.0129(16) -0.0127(14)
C26 0.163(15) 0.195(17) 0.140(13) 0.022(11) -0.035(11) -0.145(16)
C27 0.141(16) 0.082(12) 0.149(16) 0.035(11) 0.035(12) -0.045(11)
C28 0.065(9) 0.079(8) 0.112(10) 0.022(7) 0.020(7) 0.014(7)
C26A 0.084(6) 0.088(6) 0.093(7) -0.010(5) 0.004(5) -0.009(6)
C27A 0.076(8) 0.054(8) 0.124(10) 0.010(7) 0.032(7) 0.006(6)
C28A 0.080(11) 0.125(13) 0.23(2) -0.008(12) 0.064(11) -0.049(10)
C31 0.0596(15) 0.0751(17) 0.0566(15) 0.0083(13) 0.0194(12) 0.0119(13)
F32 0.0916(13) 0.1322(17) 0.0695(11) -0.0076(11) 0.0420(10) -0.0095(11)
C32 0.0582(16) 0.093(2) 0.0560(15) 0.0086(14) 0.0176(12) 0.0077(15)
F33 0.0966(14) 0.145(2) 0.1058(15) 0.0304(14) 0.0492(12) -0.0170(13)
C33 0.0608(17) 0.103(3) 0.074(2) 0.0254(18) 0.0211(15) 0.0006(17)
F34 0.1060(16) 0.0895(14) 0.141(2) 0.0169(13) 0.0351(14) -0.0181(12)
C34 0.0697(19) 0.077(2) 0.098(2) 0.0184(18) 0.0195(18) -0.0019(16)
F35 0.141(2) 0.0844(14) 0.1392(19) -0.0248(13) 0.0672(16) -0.0118(13)
C35 0.086(2) 0.074(2) 0.093(2) -0.0045(17) 0.0326(19) 0.0069(17)
F36 0.1117(14) 0.0863(12) 0.0891(12) -0.0126(10) 0.0596(11) -0.0069(10)
C36 0.0724(18) 0.0742(19) 0.0728(18) 0.0061(15) 0.0326(15) 0.0041(14)
C41 0.0747(19) 0.085(2) 0.0715(19) -0.0207(16) 0.0277(16) -0.0093(16)
F42 0.0961(15) 0.140(2) 0.1321(19) 0.0542(16) 0.0268(14) 0.0360(14)
C42 0.074(2) 0.094(2) 0.106(3) -0.007(2) 0.026(2) 0.0140(18)
C43 0.076(3) 0.113(3) 0.154(4) -0.027(3) 0.020(3) 0.013(2)
F43 0.0998(19) 0.174(3) 0.254(4) 0.030(3) 0.002(2) 0.055(2)
F44 0.0666(15) 0.220(3) 0.285(4) -0.095(3) 0.051(2) -0.0085(17)
C44 0.076(3) 0.141(4) 0.169(5) -0.076(4) 0.038(3) -0.015(3)
C45 0.089(3) 0.173(5) 0.131(4) -0.055(3) 0.060(3) -0.053(3)
F45 0.126(2) 0.345(5) 0.194(3) -0.043(3) 0.097(2) -0.093(3)
F46 0.120(2) 0.249(4) 0.1036(18) 0.030(2) 0.0415(15) -0.065(2)
C46 0.091(3) 0.140(4) 0.085(3) -0.027(2) 0.037(2) -0.039(2)

loop_
_atom_type_symbol
_atom_type_description
_atom_type_scat_dispersion_real
_atom_type_scat_dispersion_imag
_atom_type_scat_source
C C 0.0181 0.0091 'International Tables Vol C Tables 4.2.6.8 and 6.1.1.4'
H H 0.0000 0.0000 'International Tables Vol C Tables 4.2.6.8 and 6.1.1.4'
B B 0.0090 0.0039 'International Tables Vol C Tables 4.2.6.8 and 6.1.1.4'
F F 0.0727 0.0534 'International Tables Vol C Tables 4.2.6.8 and 6.1.1.4'
P P 0.2955 0.4335 'International Tables Vol C Tables 4.2.6.8 and 6.1.1.4'

loop_
_geom_angle_atom_site_label_1
_geom_angle_atom_site_label_2
_geom_angle_atom_site_label_3
_geom_angle
C3 P1 C1 107.7(3)
C3 P1 C11 130.0(3)
C1 P1 C11 110.75(13)
C3 P1 C3A 22.6(3)
C1 P1 C3A 120.3(4)
C11 P1 C3A 107.8(4)
C3 P1 H01 99.5(12)
C1 P1 H01 100.6(12)
C11 P1 H01 103.5(12)
C3A P1 H01 112.7(13)
C4 C3 P1 123.1(6)
C4 C3 H3 118.5
P1 C3 H3 118.5
C3 C4 H4A 120.0
C3 C4 H4B 120.0
H4A C4 H4B 120.0
C4A C3A P1 121.2(10)
C4A C3A H3A 119.4
P1 C3A H3A 119.4
C3A C4A H4A1 120.0
C3A C4A H4A2 120.0
H4A1 C4A H4A2 120.0
C31 B1 C2 109.7(3)
C31 B1 C41 107.8(3)
C2 B1 C41 115.1(3)
C31 B1 H02 108.5(14)
C2 B1 H02 109.0(14)
C41 B1 H02 106.6(14)
C2 C1 P1 110.7(2)
C2 C1 H1A 109.5
P1 C1 H1A 109.5
C2 C1 H1B 109.5
P1 C1 H1B 109.5
H1A C1 H1B 108.1
C1 C2 B1 111.5(2)
C1 C2 H2A 109.3
B1 C2 H2A 109.3
C1 C2 H2B 109.3
B1 C2 H2B 109.3
H2A C2 H2B 108.0
C16 C11 C12 119.7(2)
C16 C11 P1 121.40(19)
C12 C11 P1 113.92(19)
C13 C12 C11 117.3(2)
C13 C12 C17 116.1(2)
C11 C12 C17 126.5(2)
C14 C13 C12 123.5(2)
C14 C13 H13 118.3
C12 C13 H13 118.3
C15 C14 C13 116.7(2)
C15 C14 C21 121.1(2)
C13 C14 C21 122.2(2)
C14 C15 C16 123.9(2)
C14 C15 H15 118.1
C16 C15 H15 118.1
C15 C16 C11 117.2(2)
C15 C16 C25 115.0(2)
C11 C16 C25 127.7(3)
C19 C17 C20 112.4(3)
C19 C17 C18 106.4(3)
C20 C17 C18 104.0(3)
C19 C17 C12 110.4(3)
C20 C17 C12 114.7(3)
C18 C17 C12 108.4(2)
C17 C18 H18A 109.5
C17 C18 H18B 109.5
H18A C18 H18B 109.5
C17 C18 H18C 109.5
H18A C18 H18C 109.5
H18B C18 H18C 109.5
C17 C19 H19A 109.5
C17 C19 H19B 109.5
H19A C19 H19B 109.5
C17 C19 H19C 109.5
H19A C19 H19C 109.5
H19B C19 H19C 109.5
C17 C20 H20A 109.5
C17 C20 H20B 109.5
H20A C20 H20B 109.5
C17 C20 H20C 109.5
H20A C20 H20C 109.5
H20B C20 H20C 109.5
C22A C21 C24A 115.7(8)
C22A C21 C22 52.7(6)
C24A C21 C22 143.6(6)
C22A C21 C23 142.5(6)
C24A C21 C23 55.3(6)
C22 C21 C23 110.0(4)
C22A C21 C14 107.1(6)
C24A C21 C14 105.5(6)
C22 C21 C14 110.9(3)
C23 C21 C14 110.4(3)
C22A C21 C23A 112.1(7)
C24A C21 C23A 108.3(7)
C22 C21 C23A 60.9(6)
C23 C21 C23A 54.0(5)
C14 C21 C23A 107.7(5)
C22A C21 C24 59.4(6)
C24A C21 C24 57.0(6)
C22 C21 C24 105.7(4)
C23 C21 C24 105.3(3)
C14 C21 C24 114.2(3)
C23A C21 C24 137.9(5)
C21 C22 H22A 109.5
C21 C22 H22B 109.5
C21 C22 H22C 109.5
C21 C23 H23A 109.5
C21 C23 H23B 109.5
C21 C23 H23C 109.5
C21 C24 H24A 109.5
C21 C24 H24B 109.5
C21 C24 H24C 109.5
C21 C22A H22D 109.5
C21 C22A H22E 109.5
H22D C22A H22E 109.5
C21 C22A H22F 109.5
H22D C22A H22F 109.5
H22E C22A H22F 109.5
C21 C23A H23D 109.5
C21 C23A H23E 109.5
H23D C23A H23E 109.5
C21 C23A H23F 109.5
H23D C23A H23F 109.5
H23E C23A H23F 109.5
C21 C24A H24D 109.5
C21 C24A H24E 109.5
H24D C24A H24E 109.5
C21 C24A H24F 109.5
H24D C24A H24F 109.5
H24E C24A H24F 109.5
C26A C25 C28A 107.2(9)
C26A C25 C28 105.7(9)
C28A C25 C28 3.2(14)
C26A C25 C27 103.5(12)
C28A C25 C27 111.3(12)
C28 C25 C27 109.2(8)
C26A C25 C26 8.2(13)
C28A C25 C26 109.2(13)
C28 C25 C26 108.2(8)
C27 C25 C26 109.4(9)
C26A C25 C16 111.0(8)
C28A C25 C16 113.6(8)
C28 C25 C16 116.8(8)
C27 C25 C16 109.7(9)
C26 C25 C16 103.3(8)
C26A C25 C27A 107.5(8)
C28A C25 C27A 106.8(9)
C28 C25 C27A 104.8(8)
C27 C25 C27A 5.1(14)
C26 C25 C27A 113.7(13)
C16 C25 C27A 110.4(8)
C25 C26 H26A 109.5
C25 C26 H26B 109.5
H26A C26 H26B 109.5
C25 C26 H26C 109.5
H26A C26 H26C 109.5
H26B C26 H26C 109.5
C25 C27 H27A 109.5
C25 C27 H27B 109.5
H27A C27 H27B 109.5
C25 C27 H27C 109.5
H27A C27 H27C 109.5
H27B C27 H27C 109.5
C25 C28 H28A 109.5
C25 C28 H28B 109.5
H28A C28 H28B 109.5
C25 C28 H28C 109.5
H28A C28 H28C 109.5
H28B C28 H28C 109.5
C25 C26A H26D 109.5
C25 C26A H26E 109.5
H26D C26A H26E 109.5
C25 C26A H26F 109.5
H26D C26A H26F 109.5
H26E C26A H26F 109.5
C25 C27A H27D 109.5
C25 C27A H27E 109.5
H27D C27A H27E 109.5
C25 C27A H27F 109.5
H27D C27A H27F 109.5
H27E C27A H27F 109.5
C25 C28A H28D 109.5
C25 C28A H28E 109.5
H28D C28A H28E 109.5
C25 C28A H28F 109.5
H28D C28A H28F 109.5
H28E C28A H28F 109.5
C36 C31 C32 112.6(3)
C36 C31 B1 122.4(2)
C32 C31 B1 125.0(3)
F32 C32 C33 115.6(3)
F32 C32 C31 119.8(3)
C33 C32 C31 124.6(3)
F33 C33 C34 119.4(3)
F33 C33 C32 121.2(3)
C34 C33 C32 119.3(3)
F34 C34 C33 120.2(3)
F34 C34 C35 120.7(4)
C33 C34 C35 119.1(3)
F35 C35 C34 120.3(3)
F35 C35 C36 120.2(3)
C34 C35 C36 119.5(3)
C35 C36 F36 116.1(3)
C35 C36 C31 124.9(3)
F36 C36 C31 119.0(3)
C46 C41 C42 112.1(4)
C46 C41 B1 128.0(4)
C42 C41 B1 119.8(3)
F42 C42 C43 115.3(4)
F42 C42 C41 119.0(3)
C43 C42 C41 125.7(4)
F43 C43 C44 120.2(5)
F43 C43 C42 120.9(5)
C44 C43 C42 118.9(5)
C43 C44 C45 119.9(5)
C43 C44 F44 121.7(7)
C45 C44 F44 118.3(6)
F45 C45 C44 121.4(6)
F45 C45 C46 119.2(6)
C44 C45 C46 119.5(5)
F46 C46 C41 120.0(4)
F46 C46 C45 116.1(4)
C41 C46 C45 123.9(5)

loop_
_geom_bond_atom_site_label_1
_geom_bond_atom_site_label_2
_geom_bond_distance
P1 C3 1.727(6)
P1 C1 1.799(3)
P1 C11 1.806(3)
P1 C3A 1.922(12)
P1 H01 1.40(3)
C3 C4 1.279(9)
C3 H3 0.9400
C4 H4A 0.9400
C4 H4B 0.9400
C3A C4A 1.321(13)
C3A H3A 0.9400
C4A H4A1 0.9400
C4A H4A2 0.9400
B1 C31 1.630(5)
B1 C2 1.631(5)
B1 C41 1.647(5)
B1 H02 1.19(3)
C1 C2 1.527(5)
C1 H1A 0.9800
C1 H1B 0.9800
C2 H2A 0.9800
C2 H2B 0.9800
C11 C16 1.423(4)
C11 C12 1.425(4)
C12 C13 1.390(4)
C12 C17 1.557(4)
C13 C14 1.382(4)
C13 H13 0.9400
C14 C15 1.382(4)
C14 C21 1.530(4)
C15 C16 1.386(4)
C15 H15 0.9400
C16 C25 1.549(4)
C17 C19 1.528(5)
C17 C20 1.532(5)
C17 C18 1.552(4)
C18 H18A 0.9700
C18 H18B 0.9700
C18 H18C 0.9700
C19 H19A 0.9700
C19 H19B 0.9700
C19 H19C 0.9700
C20 H20A 0.9700
C20 H20B 0.9700
C20 H20C 0.9700
C21 C22A 1.471(10)
C21 C24A 1.477(10)
C21 C22 1.518(5)
C21 C23 1.524(5)
C21 C23A 1.559(10)
C21 C24 1.570(5)
C22 H22A 0.9700
C22 H22B 0.9700
C22 H22C 0.9700
C23 H23A 0.9700
C23 H23B 0.9700
C23 H23C 0.9700
C24 H24A 0.9700
C24 H24B 0.9700
C24 H24C 0.9700
C22A H22D 0.9700
C22A H22E 0.9700
C22A H22F 0.9700
C23A H23D 0.9700
C23A H23E 0.9700
C23A H23F 0.9700
C24A H24D 0.9700
C24A H24E 0.9700
C24A H24F 0.9700
C25 C26A 1.521(9)
C25 C28A 1.533(12)
C25 C28 1.534(10)
C25 C27 1.534(12)
C25 C26 1.537(12)
C25 C27A 1.563(10)
C26 H26A 0.9700
C26 H26B 0.9700
C26 H26C 0.9700
C27 H27A 0.9700
C27 H27B 0.9700
C27 H27C 0.9700
C28 H28A 0.9700
C28 H28B 0.9700
C28 H28C 0.9700
C26A H26D 0.9700
C26A H26E 0.9700
C26A H26F 0.9700
C27A H27D 0.9700
C27A H27E 0.9700
C27A H27F 0.9700
C28A H28D 0.9700
C28A H28E 0.9700
C28A H28F 0.9700
C31 C36 1.383(4)
C31 C32 1.387(4)
F32 C32 1.350(4)
C32 C33 1.374(5)
F33 C33 1.343(3)
C33 C34 1.365(5)
F34 C34 1.351(4)
C34 C35 1.365(5)
F35 C35 1.357(4)
C35 C36 1.366(5)
F36 C36 1.367(3)
C41 C46 1.379(5)
C41 C42 1.382(5)
F42 C42 1.364(5)
C42 C43 1.375(6)
C43 F43 1.342(6)
C43 C44 1.345(8)
F44 C44 1.355(5)
C44 C45 1.348(8)
C45 F45 1.337(6)
C45 C46 1.400(7)
F46 C46 1.346(5)

loop_
_geom_torsion_atom_site_label_1
_geom_torsion_atom_site_label_2
_geom_torsion_atom_site_label_3
_geom_torsion_atom_site_label_4
_geom_torsion
C1 P1 C3 C4 -151.3(6)
C11 P1 C3 C4 -12.4(8)
C3A P1 C3 C4 -23.8(13)
C3 P1 C3A C4A -21.5(9)
C1 P1 C3A C4A 39.5(14)
C11 P1 C3A C4A 167.6(11)
C3 P1 C1 C2 -160.0(3)
C11 P1 C1 C2 52.5(3)
C3A P1 C1 C2 179.3(6)
P1 C1 C2 B1 171.4(2)
C31 B1 C2 C1 57.4(3)
C41 B1 C2 C1 179.1(3)
C3 P1 C11 C16 -93.6(4)
C1 P1 C11 C16 44.4(3)
C3A P1 C11 C16 -89.0(5)
C3 P1 C11 C12 111.4(4)
C1 P1 C11 C12 -110.6(2)
C3A P1 C11 C12 116.0(5)
C16 C11 C12 C13 -13.5(3)
P1 C11 C12 C13 141.9(2)
C16 C11 C12 C17 164.3(3)
P1 C11 C12 C17 -40.2(3)
C11 C12 C13 C14 4.1(4)
C17 C12 C13 C14 -173.9(2)
C12 C13 C14 C15 6.8(4)
C12 C13 C14 C21 -175.0(2)
C13 C14 C15 C16 -8.8(4)
C21 C14 C15 C16 172.9(2)
C14 C15 C16 C11 -0.3(4)
C14 C15 C16 C25 176.0(2)
C12 C11 C16 C15 11.7(4)
P1 C11 C16 C15 -141.9(2)
C12 C11 C16 C25 -164.0(3)
P1 C11 C16 C25 42.4(4)
C13 C12 C17 C19 -76.2(3)
C11 C12 C17 C19 105.9(3)
C13 C12 C17 C20 155.7(3)
C11 C12 C17 C20 -22.2(4)
C13 C12 C17 C18 40.0(4)
C11 C12 C17 C18 -137.9(3)
C15 C14 C21 C22A 119.8(6)
C13 C14 C21 C22A -58.4(7)
C15 C14 C21 C24A -116.4(6)
C13 C14 C21 C24A 65.5(6)
C15 C14 C21 C22 63.9(4)
C13 C14 C21 C22 -114.2(4)
C15 C14 C21 C23 -58.3(4)
C13 C14 C21 C23 123.6(3)
C15 C14 C21 C23A -0.9(6)
C13 C14 C21 C23A -179.1(6)
C15 C14 C21 C24 -176.7(3)
C13 C14 C21 C24 5.2(4)
C15 C16 C25 C26A -54.7(5)
C11 C16 C25 C26A 121.1(5)
C15 C16 C25 C28A -175.6(9)
C11 C16 C25 C28A 0.2(10)
C15 C16 C25 C28 -176.0(6)
C11 C16 C25 C28 -0.2(7)
C15 C16 C25 C27 59.1(10)
C11 C16 C25 C27 -125.1(10)
C15 C16 C25 C26 -57.4(9)
C11 C16 C25 C26 118.4(9)
C15 C16 C25 C27A 64.5(7)
C11 C16 C25 C27A -119.7(7)
C2 B1 C31 C36 68.7(4)
C41 B1 C31 C36 -57.2(4)
C2 B1 C31 C32 -111.9(3)
C41 B1 C31 C32 122.1(3)
C36 C31 C32 F32 179.7(3)
B1 C31 C32 F32 0.3(4)
C36 C31 C32 C33 0.5(4)
B1 C31 C32 C33 -178.9(3)
F32 C32 C33 F33 -1.0(4)
C31 C32 C33 F33 178.1(3)
F32 C32 C33 C34 -179.0(3)
C31 C32 C33 C34 0.2(5)
F33 C33 C34 F34 1.5(5)
C32 C33 C34 F34 179.4(3)
F33 C33 C34 C35 -178.4(3)
C32 C33 C34 C35 -0.5(5)
F34 C34 C35 F35 0.5(5)
C33 C34 C35 F35 -179.6(3)
F34 C34 C35 C36 -179.9(3)
C33 C34 C35 C36 0.0(5)
F35 C35 C36 F36 1.1(5)
C34 C35 C36 F36 -178.5(3)
F35 C35 C36 C31 -179.5(3)
C34 C35 C36 C31 0.9(5)
C32 C31 C36 C35 -1.1(5)
B1 C31 C36 C35 178.3(3)
C32 C31 C36 F36 178.3(3)
B1 C31 C36 F36 -2.3(4)
C31 B1 C41 C46 123.1(4)
C2 B1 C41 C46 0.3(5)
C31 B1 C41 C42 -56.2(4)
C2 B1 C41 C42 -179.0(3)
C46 C41 C42 F42 -179.1(3)
B1 C41 C42 F42 0.3(5)
C46 C41 C42 C43 0.4(6)
B1 C41 C42 C43 179.8(4)
F42 C42 C43 F43 -1.2(6)
C41 C42 C43 F43 179.3(4)
F42 C42 C43 C44 179.1(4)
C41 C42 C43 C44 -0.5(7)
F43 C43 C44 C45 179.4(5)
C42 C43 C44 C45 -0.8(7)
F43 C43 C44 F44 1.6(7)
C42 C43 C44 F44 -178.6(4)
C43 C44 C45 F45 -177.9(4)
F44 C44 C45 F45 0.0(8)
C43 C44 C45 C46 2.0(8)
F44 C44 C45 C46 180.0(4)
C42 C41 C46 F46 179.7(4)
B1 C41 C46 F46 0.4(6)
C42 C41 C46 C45 1.0(6)
B1 C41 C46 C45 -178.4(4)
F45 C45 C46 F46 -1.1(7)
C44 C45 C46 F46 179.0(4)
F45 C45 C46 C41 177.8(4)
C44 C45 C46 C41 -2.2(7)
